data_4317620
loop_
_publ_author_name
'Matthew D. Hall'
'Timothy W. Failes'
'David E. Hibbs'
'Trevor W. Hambley'

_publ_contact_author_address
;
    Centre for Heavy Metals Research
    School of Chemistry
    The University of Sydney
    N.S.W. 2006
    Australia
;
_publ_contact_author_email ' t.hambley@chem.usyd.edu.au'
_publ_contact_author_fax ' 61-2-9351-3329'
_publ_contact_author_name ' Trevor W. Hambley'
_publ_contact_author_phone ' 61-2-9351-2830'
_publ_section_title
;
 Structural Investigations of Palladium(II) and Platinum(II) Complexes of
 Salicylhydroxamic Acid
;
_journal_name_full 'Inorganic Chemistry'
_journal_page_first 1223
_journal_page_last 1228
_journal_paper_doi 10.1021/ic010760q
_journal_volume 41
_journal_year 2002
_chemical_formula_sum 'C26 H40 N6 O10 Pd'
_chemical_formula_weight 703.04
_space_group_IT_number 2
_symmetry_cell_setting triclinic
_symmetry_Int_Tables_number 2
_symmetry_space_group_name_Hall '-P 1'
_symmetry_space_group_name_H-M 'P -1'
_audit_creation_date 19101-06-14
_audit_creation_method 'by teXsan v1.8'
_audit_update_record
;
?
;
_cell_angle_alpha 99.213(3)
_cell_angle_beta 90.669(3)
_cell_angle_gamma 109.767(3)
_cell_formula_units_Z 1
_cell_length_a 7.066(1)
_cell_length_b 9.842(2)
_cell_length_c 12.385(2)
_cell_measurement_reflns_used 0
_cell_measurement_temperature 273.2
_cell_measurement_theta_max 0.0
_cell_measurement_theta_min 0.0
_cell_volume 798.1(2)
_computing_cell_refinement 'd*TREK (MSC, 1996-1998)'
_computing_data_collection 'd*TREK (MSC, 1996-1998)'
_computing_data_reduction 'd*TREK (MSC, 1996-1998)'
_computing_publication_material 'teXsan (MSC, 1992-1997)'
_computing_structure_refinement 'teXsan (MSC, 1992-1997)'
_computing_structure_solution
;
SHELXS86 (Sheldrick, 1985)
;
_diffrn_ambient_temperature 273.2
_diffrn_detector_area_resol_mean 11.76
_diffrn_measurement_device_type 'Rigaku/ADSC CCD'
_diffrn_measurement_method 'area detector'
_diffrn_orient_matrix_UB_11 0.00000
_diffrn_orient_matrix_UB_12 0.00000
_diffrn_orient_matrix_UB_13 0.00000
_diffrn_orient_matrix_UB_21 0.00000
_diffrn_orient_matrix_UB_22 0.00000
_diffrn_orient_matrix_UB_23 0.00000
_diffrn_orient_matrix_UB_31 0.00000
_diffrn_orient_matrix_UB_32 0.00000
_diffrn_orient_matrix_UB_33 0.00000
_diffrn_radiation_detector CCD
_diffrn_radiation_monochromator graphite
_diffrn_radiation_source 'X-ray tube'
_diffrn_radiation_type 'Mo K\a'
_diffrn_radiation_wavelength 0.7107
_diffrn_reflns_av_R_equivalents 0.03676
_diffrn_reflns_av_sigmaI/netI 0.070
_diffrn_reflns_limit_h_max 9
_diffrn_reflns_limit_h_min -9
_diffrn_reflns_limit_k_max 12
_diffrn_reflns_limit_k_min -12
_diffrn_reflns_limit_l_max 16
_diffrn_reflns_limit_l_min -16
_diffrn_reflns_number 8552
_diffrn_reflns_reduction_process 'Lp corrections applied'
_diffrn_reflns_theta_max 28.00
_diffrn_reflns_theta_min 1.67
_diffrn_standards_decay_% 0.00
_diffrn_standards_interval_count 0
_diffrn_standards_number 0
_exptl_absorpt_coefficient_mu 0.643
_exptl_absorpt_correction_type none
_exptl_crystal_colour unknown
_exptl_crystal_density_diffrn 1.463
_exptl_crystal_density_meas ?
_exptl_crystal_description unknown
_exptl_crystal_F_000 364.00
_exptl_crystal_size_max 0.00
_exptl_crystal_size_mid 0.00
_exptl_crystal_size_min 0.00
_refine_diff_density_max 0.37
_refine_diff_density_min -0.40
_refine_ls_extinction_method none
_refine_ls_goodness_of_fit_all 1.249
_refine_ls_goodness_of_fit_ref 1.374
_refine_ls_matrix_type full
_refine_ls_number_constraints 0
_refine_ls_number_parameters 220
_refine_ls_number_reflns 2910
_refine_ls_number_restraints 0
_refine_ls_R_factor_all 0.0481
_refine_ls_R_factor_gt 0.0372
_refine_ls_shift/su_max 0.0120
_refine_ls_shift/su_mean 0.0430
_refine_ls_structure_factor_coef F
_refine_ls_weighting_details 'w = 1/[\s^2^(Fo)]'
_refine_ls_weighting_scheme sigma
_refine_ls_wR_factor_all 0.0354
_refine_ls_wR_factor_ref 0.0344
_reflns_number_gt 2910
_reflns_number_total 3698
_reflns_threshold_expression I>2.50\s(I)
_cod_data_source_file ic010760q_1.cif
_cod_data_source_block mh2_in_P-1
_cod_depositor_comments
;
The following automatic conversions were performed:

'_exptl_crystal_density_meas' value 'not measured' was changed to '?'
- the value is perceived as not measured.

Automatic conversion script
Id: cif_fix_values 3008 2015-01-20 13:52:24Z robertas 
;
_cod_original_sg_symbol_H-M 'P -1 '
_cod_original_formula_sum 'C26 H40 N6 O10 Pd '
_cod_database_code 4317620

loop_
_symmetry_equiv_pos_as_xyz
'   +x,   +y,   +z'
'   -x,   -y,   -z'

loop_
_atom_site_label
_atom_site_fract_x
_atom_site_fract_y
_atom_site_fract_z
_atom_site_U_iso_or_equiv
_atom_site_occupancy
_atom_site_refinement_flags
_atom_site_adp_type
_atom_site_calc_flag
_atom_site_calc_attached_atom
Pd(1) 0.0000 0.0000 0.0000 0.0375(1) 0.500 S Uani d ?
O(1) 0.1391(4) 0.2860(3) -0.0671(2) 0.0520(9) 1.000 . Uani d ?
O(2) 0.2018(4) 0.4513(3) 0.1214(2) 0.0594(9) 1.000 . Uani d ?
O(3) -0.0290(4) -0.0036(3) 0.1575(2) 0.0475(8) 1.000 . Uani d ?
O(4) 0.3126(4) 0.6207(3) -0.0192(2) 0.067(1) 1.000 . Uani d ?
O(5) 0.2943(4) 0.2831(3) -0.2912(2) 0.072(1) 1.000 . Uani d ?
N(1) 0.0990(4) 0.2171(3) 0.0246(2) 0.0370(9) 1.000 . Uani d ?
N(2) 0.3756(5) 0.7098(4) -0.1761(2) 0.050(1) 1.000 . Uani d ?
N(3) 0.5800(5) 0.2306(4) -0.3123(3) 0.057(1) 1.000 . Uani d ?
C(1) 0.1349(5) 0.3080(4) 0.1165(3) 0.037(1) 1.000 . Uani d ?
C(2) 0.1026(5) 0.2602(4) 0.2228(3) 0.037(1) 1.000 . Uani d ?
C(3) 0.0243(5) 0.1114(4) 0.2367(3) 0.038(1) 1.000 . Uani d ?
C(4) 0.0025(6) 0.0829(5) 0.3454(3) 0.047(1) 1.000 . Uani d ?
C(5) 0.0563(6) 0.1922(5) 0.4348(3) 0.053(1) 1.000 . Uani d ?
C(6) 0.1333(7) 0.3366(5) 0.4206(3) 0.057(1) 1.000 . Uani d ?
C(7) 0.1546(6) 0.3693(5) 0.3162(3) 0.048(1) 1.000 . Uani d ?
C(8) 0.3142(6) 0.6024(4) -0.1198(3) 0.054(1) 1.000 . Uani d ?
C(9) 0.3703(7) 0.6815(5) -0.2950(3) 0.077(2) 1.000 . Uani d ?
C(10) 0.4459(6) 0.8603(5) -0.1227(4) 0.067(2) 1.000 . Uani d ?
C(11) 0.4405(7) 0.2637(4) -0.2547(3) 0.057(1) 1.000 . Uani d ?
C(12) 0.5659(8) 0.2177(6) -0.4304(4) 0.094(2) 1.000 . Uani d ?
C(13) 0.7521(8) 0.2120(6) -0.2615(4) 0.089(2) 1.000 . Uani d ?
H(1) -0.064(5) -0.012(4) 0.350(3) 0.05(1) 1.000 . Uiso d ?
H(2) 0.036(5) 0.161(4) 0.501(3) 0.06(1) 1.000 . Uiso d ?
H(3) 0.174(5) 0.413(4) 0.479(3) 0.07(1) 1.000 . Uiso d ?
H(4) 0.206(4) 0.467(3) 0.306(2) 0.034(9) 1.000 . Uiso d ?
H(5) 0.2683 0.5047 -0.1590 0.065 1.000 . Uiso c ?
H(6) 0.2356 0.6290 -0.3241 0.092 1.000 . Uiso c ?
H(7) 0.4187 0.7721 -0.3210 0.092 1.000 . Uiso c ?
H(8) 0.4531 0.6252 -0.3176 0.092 1.000 . Uiso c ?
H(9) 0.5592 0.8780 -0.0735 0.081 1.000 . Uiso c ?
H(10) 0.4836 0.9222 -0.1761 0.081 1.000 . Uiso c ?
H(11) 0.3414 0.8805 -0.0830 0.081 1.000 . Uiso c ?
H(12) 0.4568 0.2732 -0.1772 0.069 1.000 . Uiso c ?
H(13) 0.4454 0.1407 -0.4602 0.113 1.000 . Uiso c ?
H(14) 0.5642 0.3073 -0.4491 0.113 1.000 . Uiso c ?
H(15) 0.6788 0.1968 -0.4594 0.113 1.000 . Uiso c ?
H(16) 0.7075 0.1348 -0.2203 0.106 1.000 . Uiso c ?
H(17) 0.8341 0.1886 -0.3165 0.106 1.000 . Uiso c ?
H(18) 0.8281 0.3003 -0.2140 0.106 1.000 . Uiso c ?
H(19) 0.121(5) 0.203(4) -0.118(3) 0.06(1) 1.000 . Uiso d ?
H(20) 0.233(6) 0.491(4) 0.066(3) 0.07(1) 1.000 . Uiso d ?

loop_
_atom_site_aniso_label
_atom_site_aniso_U_11
_atom_site_aniso_U_22
_atom_site_aniso_U_33
_atom_site_aniso_U_12
_atom_site_aniso_U_13
_atom_site_aniso_U_23
Pd(1) 0.0407(2) 0.0407(3) 0.0312(2) 0.0139(2) 0.0030(2) 0.0066(2)
O(1) 0.080(2) 0.041(2) 0.031(1) 0.013(1) 0.009(1) 0.010(1)
O(2) 0.093(2) 0.039(2) 0.036(2) 0.009(2) 0.004(1) 0.006(1)
O(3) 0.072(2) 0.037(2) 0.031(1) 0.014(1) 0.006(1) 0.004(1)
O(4) 0.099(2) 0.053(2) 0.044(2) 0.018(2) 0.006(2) 0.011(1)
O(5) 0.054(2) 0.082(2) 0.076(2) 0.026(2) 0.000(2) -0.002(2)
N(1) 0.046(2) 0.035(2) 0.031(2) 0.013(1) 0.005(1) 0.011(1)
N(2) 0.056(2) 0.053(2) 0.045(2) 0.020(2) 0.005(2) 0.012(2)
N(3) 0.059(2) 0.065(2) 0.049(2) 0.027(2) 0.005(2) 0.004(2)
C(1) 0.037(2) 0.034(2) 0.038(2) 0.010(2) 0.000(2) 0.006(2)
C(2) 0.039(2) 0.041(2) 0.032(2) 0.015(2) 0.001(1) 0.004(2)
C(3) 0.039(2) 0.045(3) 0.034(2) 0.018(2) 0.003(2) 0.007(2)
C(4) 0.061(3) 0.047(3) 0.037(2) 0.019(2) 0.005(2) 0.012(2)
C(5) 0.068(3) 0.064(3) 0.031(2) 0.028(2) 0.006(2) 0.011(2)
C(6) 0.077(3) 0.057(3) 0.033(2) 0.022(2) 0.000(2) -0.006(2)
C(7) 0.061(3) 0.041(3) 0.038(2) 0.014(2) 0.001(2) 0.003(2)
C(8) 0.063(3) 0.045(3) 0.053(3) 0.018(2) 0.004(2) 0.005(2)
C(9) 0.071(3) 0.123(4) 0.048(3) 0.045(3) 0.008(2) 0.025(3)
C(10) 0.067(3) 0.058(3) 0.081(3) 0.021(2) 0.005(2) 0.026(3)
C(11) 0.060(3) 0.051(3) 0.049(2) 0.008(2) 0.006(2) -0.003(2)
C(12) 0.105(4) 0.120(5) 0.054(3) 0.045(4) 0.006(3) -0.013(3)
C(13) 0.086(4) 0.102(4) 0.092(4) 0.051(3) -0.002(3) 0.014(3)

loop_
_atom_type_symbol
_atom_type_oxidation_number
_atom_type_number_in_cell
_atom_type_scat_dispersion_real
_atom_type_scat_dispersion_imag
_atom_type_scat_source
C 0 26 0.002 0.002
;International Tables for Crystallography
(1992, Vol. C, Tables 4.2.6.8 and 6.1.1.1)
;
H 0 40 0.000 0.000
;International Tables for Crystallography
(1992, Vol. C, Table 6.1.1.2)
;
N 0 6 0.004 0.003
;International Tables for Crystallography
(1992, Vol. C, Tables 4.2.6.8 and 6.1.1.1)
;
O 0 10 0.008 0.006
;International Tables for Crystallography
(1992, Vol. C, Tables 4.2.6.8 and 6.1.1.1)
;
Pd 0 1 -1.177 1.007
;International Tables for Crystallography
(1992, Vol. C, Tables 4.2.6.8 and 6.1.1.1)
;

loop_
_geom_angle_atom_site_label_1
_geom_angle_atom_site_label_2
_geom_angle_atom_site_label_3
_geom_angle
_geom_angle_site_symmetry_1
_geom_angle_site_symmetry_2
_geom_angle_site_symmetry_3
_geom_angle_publ_flag
O(3) Pd(1) O(3) 180.00 . . 2 yes
O(3) Pd(1) N(1) 92.2(1) . . . yes
O(3) Pd(1) N(1) 87.8(1) . . 2 yes
O(3) Pd(1) N(1) 87.8(1) 2 . . yes
O(3) Pd(1) N(1) 92.2(1) 2 . 2 yes
N(1) Pd(1) N(1) 180.00 . . 2 yes
N(1) O(1) H(19) 97(2) . . . no
C(1) O(2) H(20) 123(3) . . . no
Pd(1) O(3) C(3) 126.1(2) . . . yes
Pd(1) N(1) O(1) 118.0(2) . . . yes
Pd(1) N(1) C(1) 128.6(2) . . . yes
O(1) N(1) C(1) 113.4(3) . . . yes
C(8) N(2) C(9) 121.5(4) . . . yes
C(8) N(2) C(10) 121.3(3) . . . yes
C(9) N(2) C(10) 117.2(3) . . . yes
C(11) N(3) C(12) 119.6(4) . . . yes
C(11) N(3) C(13) 122.3(4) . . . yes
C(12) N(3) C(13) 118.1(4) . . . yes
O(2) C(1) N(1) 122.4(3) . . . yes
O(2) C(1) C(2) 114.8(3) . . . yes
N(1) C(1) C(2) 122.8(3) . . . yes
C(1) C(2) C(3) 124.3(3) . . . yes
C(1) C(2) C(7) 117.2(3) . . . yes
C(3) C(2) C(7) 118.5(3) . . . yes
O(3) C(3) C(2) 125.9(3) . . . yes
O(3) C(3) C(4) 116.6(3) . . . yes
C(2) C(3) C(4) 117.5(3) . . . yes
C(3) C(4) C(5) 122.4(4) . . . yes
C(3) C(4) H(1) 114(2) . . . no
C(5) C(4) H(1) 123(2) . . . no
C(4) C(5) C(6) 119.7(4) . . . yes
C(4) C(5) H(2) 115(2) . . . no
C(6) C(5) H(2) 125(2) . . . no
C(5) C(6) C(7) 119.8(4) . . . yes
C(5) C(6) H(3) 122(2) . . . no
C(7) C(6) H(3) 118(2) . . . no
C(2) C(7) C(6) 122.0(4) . . . yes
C(2) C(7) H(4) 118(2) . . . no
C(6) C(7) H(4) 120(2) . . . no
O(4) C(8) N(2) 124.0(4) . . . yes
O(4) C(8) H(5) 118.0 . . . no
N(2) C(8) H(5) 118.0 . . . no
N(2) C(9) H(6) 109.5 . . . no
N(2) C(9) H(7) 109.5 . . . no
N(2) C(9) H(8) 109.5 . . . no
H(6) C(9) H(7) 109.4 . . . no
H(6) C(9) H(8) 109.5 . . . no
H(7) C(9) H(8) 109.5 . . . no
N(2) C(10) H(9) 109.5 . . . no
N(2) C(10) H(10) 109.5 . . . no
N(2) C(10) H(11) 109.5 . . . no
H(9) C(10) H(10) 109.5 . . . no
H(9) C(10) H(11) 109.4 . . . no
H(10) C(10) H(11) 109.4 . . . no
O(5) C(11) N(3) 126.1(4) . . . yes
O(5) C(11) H(12) 117.0 . . . no
N(3) C(11) H(12) 117.0 . . . no
N(3) C(12) H(13) 109.5 . . . no
N(3) C(12) H(14) 109.5 . . . no
N(3) C(12) H(15) 109.5 . . . no
H(13) C(12) H(14) 109.5 . . . no
H(13) C(12) H(15) 109.5 . . . no
H(14) C(12) H(15) 109.5 . . . no
N(3) C(13) H(16) 109.5 . . . no
N(3) C(13) H(17) 109.5 . . . no
N(3) C(13) H(18) 109.5 . . . no
H(16) C(13) H(17) 109.5 . . . no
H(16) C(13) H(18) 109.5 . . . no
H(17) C(13) H(18) 109.4 . . . no

loop_
_geom_bond_atom_site_label_1
_geom_bond_atom_site_label_2
_geom_bond_distance
_geom_bond_site_symmetry_1
_geom_bond_site_symmetry_2
_geom_bond_publ_flag
Pd(1) O(3) 1.968(2) . . yes
Pd(1) O(3) 1.968(2) . 2 yes
Pd(1) N(1) 1.981(3) . . yes
Pd(1) N(1) 1.981(3) . 2 yes
O(1) N(1) 1.398(3) . . yes
O(1) H(19) 0.92(4) . . no
O(2) C(1) 1.319(4) . . yes
O(2) H(20) 0.83(4) . . no
O(3) C(3) 1.316(4) . . yes
O(4) C(8) 1.230(4) . . yes
O(5) C(11) 1.208(4) . . yes
N(1) C(1) 1.294(4) . . yes
N(2) C(8) 1.313(4) . . yes
N(2) C(9) 1.451(5) . . yes
N(2) C(10) 1.435(5) . . yes
N(3) C(11) 1.321(5) . . yes
N(3) C(12) 1.446(5) . . yes
N(3) C(13) 1.442(5) . . yes
C(1) C(2) 1.463(4) . . yes
C(2) C(3) 1.419(4) . . yes
C(2) C(7) 1.397(5) . . yes
C(3) C(4) 1.418(4) . . yes
C(4) C(5) 1.364(5) . . yes
C(4) H(1) 0.90(3) . . no
C(5) C(6) 1.381(5) . . yes
C(5) H(2) 0.91(3) . . no
C(6) C(7) 1.379(5) . . yes
C(6) H(3) 0.92(4) . . no
C(7) H(4) 0.94(3) . . no
C(8) H(5) 0.95 . . no
C(9) H(6) 0.95 . . no
C(9) H(7) 0.95 . . no
C(9) H(8) 0.95 . . no
C(10) H(9) 0.95 . . no
C(10) H(10) 0.95 . . no
C(10) H(11) 0.95 . . no
C(11) H(12) 0.95 . . no
C(12) H(13) 0.95 . . no
C(12) H(14) 0.95 . . no
C(12) H(15) 0.95 . . no
C(13) H(16) 0.95 . . no
C(13) H(17) 0.95 . . no
C(13) H(18) 0.95 . . no

loop_
_geom_contact_atom_site_label_1
_geom_contact_atom_site_label_2
_geom_contact_distance
_geom_contact_site_symmetry_1
_geom_contact_site_symmetry_2
_geom_contact_publ_flag
O(1) O(5) 2.995(4) . . no
O(1) O(4) 3.055(4) . . no
O(1) C(8) 3.118(5) . . no
O(1) C(11) 3.201(5) . . no
O(1) C(13) 3.426(6) . 1_455 no
O(2) O(4) 2.550(4) . . no
O(2) C(11) 3.256(5) . 2_665 no
O(2) C(13) 3.393(6) . 2_665 no
O(2) N(3) 3.471(4) . 2_665 no
O(2) C(8) 3.502(5) . 2_565 no
O(2) C(8) 3.527(5) . . no
O(3) O(5) 3.445(4) . 2 no
O(3) C(11) 3.534(4) . 2 no
O(5) C(4) 3.451(5) . 2 no
O(5) C(8) 3.459(5) . . no
N(2) C(2) 3.539(4) . 2_565 no
N(2) C(1) 3.596(4) . 2_665 no
C(1) C(8) 3.569(5) . 2_565 no
C(7) C(9) 3.565(6) . 2_665 no
C(7) C(9) 3.572(6) . 2_565 no

loop_
_geom_torsion_atom_site_label_1
_geom_torsion_atom_site_label_2
_geom_torsion_atom_site_label_3
_geom_torsion_atom_site_label_4
_geom_torsion_site_symmetry_1
_geom_torsion_site_symmetry_2
_geom_torsion_site_symmetry_3
_geom_torsion_site_symmetry_4
_geom_torsion
_geom_torsion_publ_flag
Pd(1) O(3) C(3) C(2) . . . . 3.6(5) no
Pd(1) O(3) C(3) C(4) . . . . -175.8(2) no
Pd(1) O(3) C(3) C(2) . 2 2 2 -3.6(5) no
Pd(1) O(3) C(3) C(4) . 2 2 2 175.8(2) no
Pd(1) N(1) C(1) O(2) . . . . 179.7(2) no
Pd(1) N(1) C(1) C(2) . . . . -1.0(5) no
Pd(1) N(1) C(1) O(2) . 2 2 2 -179.7(2) no
Pd(1) N(1) C(1) C(2) . 2 2 2 1.0(5) no
O(1) N(1) Pd(1) O(3) . . . . -177.2(2) no
O(1) N(1) Pd(1) O(3) . . . 2 2.8(2) no
O(1) N(1) Pd(1) N(1) . . . 2 2.8(2) no
O(1) N(1) C(1) O(2) . . . . 0.3(5) no
O(1) N(1) C(1) C(2) . . . . 179.7(3) no
O(2) C(1) C(2) C(3) . . . . 177.5(3) no
O(2) C(1) C(2) C(7) . . . . -3.0(5) no
O(3) Pd(1) O(3) C(3) . . 2 2 -3.0(5) no
O(3) Pd(1) N(1) C(1) . . . . 3.4(3) no
O(3) Pd(1) N(1) C(1) . . 2 2 176.6(3) no
O(3) C(3) C(2) C(1) . . . . 0.4(5) no
O(3) C(3) C(2) C(7) . . . . -179.0(3) no
O(3) C(3) C(4) C(5) . . . . 178.6(4) no
O(4) C(8) N(2) C(9) . . . . -178.8(4) no
O(4) C(8) N(2) C(10) . . . . -0.4(6) no
O(5) C(11) N(3) C(12) . . . . 1.3(7) no
O(5) C(11) N(3) C(13) . . . . 178.8(4) no
N(1) Pd(1) O(3) C(3) . . . . -4.7(3) no
N(1) Pd(1) O(3) C(3) . . 2 2 -175.3(3) no
N(1) Pd(1) N(1) C(1) . . 2 2 -175.3(3) no
N(1) C(1) C(2) C(3) . . . . -1.8(5) no
N(1) C(1) C(2) C(7) . . . . 177.6(3) no
C(1) C(2) C(3) C(4) . . . . 179.8(3) no
C(1) C(2) C(7) C(6) . . . . -179.0(3) no
C(2) C(3) C(4) C(5) . . . . -0.9(5) no
C(2) C(7) C(6) C(5) . . . . -0.8(6) no
C(3) C(2) C(7) C(6) . . . . 0.4(6) no
C(3) C(4) C(5) C(6) . . . . 0.6(6) no
C(4) C(3) C(2) C(7) . . . . 0.4(5) no
C(4) C(5) C(6) C(7) . . . . 0.2(7) no
